data_2216820
loop_
_publ_author_name
'Christoph E. Strasser'
'Stephanie Cronje'
'Helgard G. Raubenheimer'

_publ_section_title
;
 The low-temperature phase of diethylammonium tetrachloridocuprate(II)
;
_journal_coeditor_code WM2156
_journal_issue 12
_journal_name_full 'Acta Crystallographica Section E'
_journal_page_first m2915
_journal_page_last m2916
_journal_paper_doi 10.1107/S1600536807054098
_journal_volume 63
_journal_year 2007
_chemical_formula_iupac '(C4 H12 N)2 [Cu Cl4]'
_chemical_formula_moiety '2(C4 H12 N)+, (Cl4 Cu)2-'
_chemical_formula_sum 'C8 H24 Cl4 Cu N2'
_chemical_formula_weight 353.63
_chemical_name_common 'diethylammonium tetrachloridocuprate(II)'
_chemical_name_systematic
;
diethylammonium tetrachloridocuprate(II)
;
_space_group_IT_number 14
_symmetry_cell_setting monoclinic
_symmetry_space_group_name_Hall '-P 2yn'
_symmetry_space_group_name_H-M 'P 1 21/n 1'
_atom_sites_solution_hydrogens geom
_atom_sites_solution_primary direct
_atom_sites_solution_secondary difmap
_audit_creation_method SHELXL-97
_cell_angle_alpha 90.00
_cell_angle_beta 90.258(9)
_cell_angle_gamma 90.00
_cell_formula_units_Z 12
_cell_length_a 7.315(4)
_cell_length_b 14.843(8)
_cell_length_c 45.24(2)
_cell_measurement_reflns_used 7081
_cell_measurement_temperature 100(2)
_cell_measurement_theta_max 26.373
_cell_measurement_theta_min 2.264
_cell_volume 4912(4)
_computing_cell_refinement 'SAINT (Bruker, 2003)'
_computing_data_collection 'SMART (Bruker, 2002)'
_computing_data_reduction SAINT
_computing_molecular_graphics 'X-Seed (Atwood & Barbour, 2003 and Barbour, 2001)'
_computing_publication_material X-Seed
_computing_structure_refinement 'SHELXL-97 (Sheldrick, 1997)'
_computing_structure_solution 'SHELXS-97 (Sheldrick, 1997)'
_diffrn_ambient_temperature 100(2)
_diffrn_measured_fraction_theta_full 0.996
_diffrn_measured_fraction_theta_max 0.976
_diffrn_measurement_device_type 'Bruker APEX CCD area detector'
_diffrn_measurement_method \w-scans
_diffrn_radiation_monochromator graphite
_diffrn_radiation_source 'fine-focus sealed tube'
_diffrn_radiation_type MoK\a
_diffrn_radiation_wavelength 0.71073
_diffrn_reflns_av_R_equivalents 0.0553
_diffrn_reflns_av_sigmaI/netI 0.0634
_diffrn_reflns_limit_h_max 9
_diffrn_reflns_limit_h_min -7
_diffrn_reflns_limit_k_max 18
_diffrn_reflns_limit_k_min -18
_diffrn_reflns_limit_l_max 50
_diffrn_reflns_limit_l_min -56
_diffrn_reflns_number 28089
_diffrn_reflns_theta_full 26.00
_diffrn_reflns_theta_max 26.57
_diffrn_reflns_theta_min 0.90
_diffrn_standards_number 0
_exptl_absorpt_coefficient_mu 1.964
_exptl_absorpt_correction_T_max 0.742
_exptl_absorpt_correction_T_min 0.421
_exptl_absorpt_correction_type multi-scan
_exptl_absorpt_process_details '(SADABS; Bruker, 2002)'
_exptl_crystal_colour green
_exptl_crystal_density_diffrn 1.435
_exptl_crystal_density_method 'not measured'
_exptl_crystal_description block
_exptl_crystal_F_000 2196
_exptl_crystal_size_max 0.45
_exptl_crystal_size_mid 0.25
_exptl_crystal_size_min 0.15
_refine_diff_density_max 0.782
_refine_diff_density_min -0.486
_refine_ls_extinction_method none
_refine_ls_goodness_of_fit_ref 1.086
_refine_ls_hydrogen_treatment constr
_refine_ls_matrix_type full
_refine_ls_number_parameters 418
_refine_ls_number_reflns 10012
_refine_ls_number_restraints 0
_refine_ls_restrained_S_all 1.086
_refine_ls_R_factor_all 0.0571
_refine_ls_R_factor_gt 0.0453
_refine_ls_shift/su_max 0.001
_refine_ls_shift/su_mean 0.000
_refine_ls_structure_factor_coef Fsqd
_refine_ls_weighting_details 'w=1/[\s^2^(Fo^2^)+(0.0356P)^2^+2.1467P] where P=(Fo^2^+2Fc^2^)/3'
_refine_ls_weighting_scheme calc
_refine_ls_wR_factor_gt 0.1050
_refine_ls_wR_factor_ref 0.1110
_reflns_number_gt 8231
_reflns_number_total 10012
_reflns_threshold_expression I>2\s(I)
_cod_data_source_file wm2156.cif
_cod_data_source_block I
_cod_original_cell_volume 4912(5)
_cod_original_sg_symbol_H-M 'P 21/n'
_cod_database_code 2216820
_cod_database_fobs_code 2216820

loop_
_symmetry_equiv_pos_as_xyz
'x, y, z'
'-x+1/2, y+1/2, -z+1/2'
'-x, -y, -z'
'x-1/2, -y-1/2, z-1/2'

loop_
_atom_site_type_symbol
_atom_site_label
_atom_site_fract_x
_atom_site_fract_y
_atom_site_fract_z
_atom_site_U_iso_or_equiv
_atom_site_adp_type
_atom_site_calc_flag
_atom_site_refinement_flags
_atom_site_occupancy
Cu Cu1 0.50841(5) 0.74787(2) 0.084049(8) 0.02153(10) Uani d . 1
Cu Cu2 0.92389(5) 0.24762(2) 0.083225(8) 0.01820(10) Uani d . 1
Cu Cu3 0.46748(5) 0.24221(2) 0.255011(8) 0.02002(10) Uani d . 1
Cl Cl11 0.58990(12) 0.62256(5) 0.059822(18) 0.03125(19) Uani d . 1
Cl Cl12 0.42965(12) 0.67724(5) 0.126298(19) 0.0324(2) Uani d . 1
Cl Cl13 0.60562(11) 0.87259(5) 0.107010(18) 0.03002(19) Uani d . 1
Cl Cl14 0.40684(11) 0.81893(5) 0.043124(19) 0.0313(2) Uani d . 1
Cl Cl21 0.92291(11) 0.38662(5) 0.062999(17) 0.02863(18) Uani d . 1
Cl Cl22 0.91811(11) 0.18729(5) 0.036970(17) 0.02770(18) Uani d . 1
Cl Cl23 0.91308(12) 0.10889(5) 0.103458(17) 0.02896(19) Uani d . 1
Cl Cl24 0.92597(11) 0.30808(5) 0.129495(17) 0.02811(18) Uani d . 1
Cl Cl31 0.41369(12) 0.11216(5) 0.231532(18) 0.0319(2) Uani d . 1
Cl Cl32 0.60609(13) 0.30356(5) 0.215033(19) 0.0367(2) Uani d . 1
Cl Cl33 0.41713(12) 0.38062(5) 0.274342(18) 0.0331(2) Uani d . 1
Cl Cl34 0.42615(11) 0.17926(5) 0.300217(17) 0.02779(18) Uani d . 1
N N1 0.6974(3) 0.49583(16) 0.11481(6) 0.0214(5) Uani d . 1
H H1B 0.7653 0.4542 0.1046 0.026 Uiso calc R 1
H H1A 0.6597 0.5391 0.1016 0.026 Uiso calc R 1
N N2 0.3228(3) 0.84386(16) 0.16754(6) 0.0224(6) Uani d . 1
H H2A 0.3656 0.8015 0.1545 0.027 Uiso calc R 1
H H2B 0.2474 0.8148 0.1807 0.027 Uiso calc R 1
N N3 0.6853(3) 1.00067(16) 0.05136(5) 0.0209(5) Uani d . 1
H H3A 0.6517 0.9579 0.0650 0.025 Uiso calc R 1
H H3B 0.7567 1.0426 0.0610 0.025 Uiso calc R 1
N N4 0.3125(3) 0.65577(16) -0.00079(5) 0.0202(5) Uani d . 1
H H4A 0.3491 0.6967 0.0133 0.024 Uiso calc R 1
H H4B 0.2415 0.6860 -0.0144 0.024 Uiso calc R 1
N N5 0.6930(3) 0.15370(16) 0.16653(5) 0.0216(6) Uani d . 1
H H5A 0.7597 0.1827 0.1522 0.026 Uiso calc R 1
H H5B 0.6629 0.1956 0.1807 0.026 Uiso calc R 1
N N6 0.3193(3) 0.49932(16) 0.21770(6) 0.0215(6) Uani d . 1
H H6B 0.3507 0.4604 0.2327 0.026 Uiso calc R 1
H H6A 0.2478 0.5441 0.2257 0.026 Uiso calc R 1
C C11 0.4155(5) 0.4129(2) 0.10258(8) 0.0362(8) Uani d . 1
H H11A 0.3791 0.4619 0.0893 0.054 Uiso calc R 1
H H11B 0.3062 0.3848 0.1110 0.054 Uiso calc R 1
H H11C 0.4850 0.3678 0.0915 0.054 Uiso calc R 1
C C12 0.5325(4) 0.4500(2) 0.12712(7) 0.0254(7) Uani d . 1
H H12A 0.4606 0.4935 0.1389 0.031 Uiso calc R 1
H H12B 0.5712 0.4004 0.1404 0.031 Uiso calc R 1
C C13 0.8173(4) 0.5392(2) 0.13752(7) 0.0281(7) Uani d . 1
H H13A 0.8636 0.4930 0.1515 0.034 Uiso calc R 1
H H13B 0.7460 0.5839 0.1489 0.034 Uiso calc R 1
C C14 0.9751(5) 0.5849(3) 0.12256(9) 0.0465(10) Uani d . 1
H H14A 1.0440 0.5405 0.1111 0.070 Uiso calc R 1
H H14B 1.0554 0.6119 0.1375 0.070 Uiso calc R 1
H H14C 0.9288 0.6321 0.1093 0.070 Uiso calc R 1
C C21 0.0591(5) 0.8678(3) 0.13455(10) 0.0476(10) Uani d . 1
H H21A 0.1081 0.8253 0.1200 0.071 Uiso calc R 1
H H21B -0.0128 0.9141 0.1243 0.071 Uiso calc R 1
H H21C -0.0191 0.8355 0.1485 0.071 Uiso calc R 1
C C22 0.2136(4) 0.9113(2) 0.15093(7) 0.0288(7) Uani d . 1
H H22A 0.2935 0.9431 0.1367 0.035 Uiso calc R 1
H H22B 0.1642 0.9565 0.1649 0.035 Uiso calc R 1
C C23 0.4815(4) 0.8823(2) 0.18419(8) 0.0295(8) Uani d . 1
H H23A 0.4376 0.9293 0.1979 0.035 Uiso calc R 1
H H23B 0.5673 0.9108 0.1702 0.035 Uiso calc R 1
C C24 0.5795(5) 0.8103(3) 0.20133(9) 0.0491(11) Uani d . 1
H H24A 0.4940 0.7813 0.2150 0.074 Uiso calc R 1
H H24B 0.6802 0.8374 0.2126 0.074 Uiso calc R 1
H H24C 0.6283 0.7653 0.1876 0.074 Uiso calc R 1
C C31 0.9615(5) 0.9117(3) 0.04137(8) 0.0411(9) Uani d . 1
H H31A 1.0374 0.9571 0.0513 0.062 Uiso calc R 1
H H31B 1.0326 0.8824 0.0258 0.062 Uiso calc R 1
H H31C 0.9221 0.8666 0.0558 0.062 Uiso calc R 1
C C32 0.7971(4) 0.9564(2) 0.02798(7) 0.0258(7) Uani d . 1
H H32A 0.8368 1.0020 0.0134 0.031 Uiso calc R 1
H H32B 0.7220 0.9109 0.0175 0.031 Uiso calc R 1
C C33 0.5180(4) 1.0460(2) 0.04010(7) 0.0251(7) Uani d . 1
H H33A 0.4438 1.0026 0.0286 0.030 Uiso calc R 1
H H33B 0.5528 1.0960 0.0268 0.030 Uiso calc R 1
C C34 0.4059(5) 1.0825(2) 0.06546(8) 0.0357(8) Uani d . 1
H H34A 0.3667 1.0326 0.0781 0.054 Uiso calc R 1
H H34B 0.2981 1.1138 0.0576 0.054 Uiso calc R 1
H H34C 0.4802 1.1247 0.0771 0.054 Uiso calc R 1
C C41 0.0368(5) 0.6264(3) 0.02894(9) 0.0453(10) Uani d . 1
H H41A 0.0792 0.6670 0.0446 0.068 Uiso calc R 1
H H41B -0.0378 0.5784 0.0376 0.068 Uiso calc R 1
H H41C -0.0367 0.6603 0.0146 0.068 Uiso calc R 1
C C42 0.1987(4) 0.5856(2) 0.01366(7) 0.0272(7) Uani d . 1
H H42A 0.2740 0.5523 0.0283 0.033 Uiso calc R 1
H H42B 0.1556 0.5421 -0.0014 0.033 Uiso calc R 1
C C43 0.4786(4) 0.6202(2) -0.01612(7) 0.0254(7) Uani d . 1
H H43A 0.4407 0.5799 -0.0325 0.031 Uiso calc R 1
H H43B 0.5529 0.5846 -0.0020 0.031 Uiso calc R 1
C C44 0.5921(5) 0.6961(2) -0.02826(8) 0.0366(8) Uani d . 1
H H44A 0.5201 0.7300 -0.0428 0.055 Uiso calc R 1
H H44B 0.7014 0.6715 -0.0378 0.055 Uiso calc R 1
H H44C 0.6288 0.7364 -0.0121 0.055 Uiso calc R 1
C C51 0.4105(5) 0.1946(2) 0.14004(8) 0.0354(8) Uani d . 1
H H51A 0.3785 0.2372 0.1557 0.053 Uiso calc R 1
H H51B 0.2985 0.1703 0.1311 0.053 Uiso calc R 1
H H51C 0.4821 0.2256 0.1249 0.053 Uiso calc R 1
C C52 0.5214(4) 0.1188(2) 0.15287(7) 0.0247(7) Uani d . 1
H H52A 0.4486 0.0870 0.1680 0.030 Uiso calc R 1
H H52B 0.5519 0.0752 0.1371 0.030 Uiso calc R 1
C C53 0.8102(4) 0.0835(2) 0.18044(7) 0.0272(7) Uani d . 1
H H53A 0.8341 0.0349 0.1660 0.033 Uiso calc R 1
H H53B 0.7458 0.0569 0.1976 0.033 Uiso calc R 1
C C54 0.9882(4) 0.1238(3) 0.19054(8) 0.0362(9) Uani d . 1
H H54A 1.0541 0.1478 0.1735 0.054 Uiso calc R 1
H H54B 1.0625 0.0773 0.2002 0.054 Uiso calc R 1
H H54C 0.9641 0.1726 0.2046 0.054 Uiso calc R 1
C C61 0.0415(5) 0.4100(3) 0.20903(10) 0.0479(10) Uani d . 1
H H61A 0.0772 0.3666 0.2243 0.072 Uiso calc R 1
H H61B -0.0318 0.3796 0.1938 0.072 Uiso calc R 1
H H61C -0.0307 0.4584 0.2180 0.072 Uiso calc R 1
C C62 0.2104(4) 0.4494(2) 0.19511(7) 0.0285(7) Uani d . 1
H H62A 0.2856 0.4005 0.1866 0.034 Uiso calc R 1
H H62B 0.1748 0.4909 0.1789 0.034 Uiso calc R 1
C C63 0.4895(4) 0.5406(2) 0.20549(7) 0.0262(7) Uani d . 1
H H63A 0.4566 0.5875 0.1908 0.031 Uiso calc R 1
H H63B 0.5623 0.4939 0.1953 0.031 Uiso calc R 1
C C64 0.6021(5) 0.5821(2) 0.23000(8) 0.0366(9) Uani d . 1
H H64A 0.5303 0.6289 0.2399 0.055 Uiso calc R 1
H H64B 0.7130 0.6089 0.2217 0.055 Uiso calc R 1
H H64C 0.6359 0.5354 0.2443 0.055 Uiso calc R 1

loop_
_atom_site_aniso_label
_atom_site_aniso_U_11
_atom_site_aniso_U_22
_atom_site_aniso_U_33
_atom_site_aniso_U_12
_atom_site_aniso_U_13
_atom_site_aniso_U_23
Cu1 0.0198(2) 0.0189(2) 0.0259(2) 0.00035(14) 0.00180(16) 0.00107(15)
Cu2 0.01714(19) 0.01684(19) 0.0206(2) 0.00001(14) 0.00077(15) 0.00040(14)
Cu3 0.0188(2) 0.0190(2) 0.0223(2) 0.00079(14) 0.00224(15) 0.00094(15)
Cl11 0.0407(5) 0.0278(4) 0.0252(4) 0.0129(3) 0.0024(4) 0.0007(3)
Cl12 0.0428(5) 0.0199(4) 0.0346(5) 0.0009(3) 0.0175(4) 0.0015(3)
Cl13 0.0354(5) 0.0291(4) 0.0256(4) -0.0127(3) -0.0006(3) 0.0011(3)
Cl14 0.0381(5) 0.0198(4) 0.0360(5) 0.0020(3) -0.0144(4) -0.0002(3)
Cl21 0.0430(5) 0.0187(4) 0.0242(4) 0.0008(3) 0.0026(3) 0.0011(3)
Cl22 0.0413(5) 0.0202(4) 0.0215(4) 0.0007(3) 0.0003(3) -0.0010(3)
Cl23 0.0449(5) 0.0184(4) 0.0236(4) -0.0014(3) 0.0007(4) 0.0012(3)
Cl24 0.0419(5) 0.0205(4) 0.0220(4) 0.0003(3) 0.0013(3) -0.0009(3)
Cl31 0.0396(5) 0.0295(4) 0.0268(4) -0.0120(3) 0.0053(4) -0.0045(3)
Cl32 0.0499(5) 0.0248(4) 0.0355(5) -0.0058(4) 0.0233(4) -0.0019(4)
Cl33 0.0516(5) 0.0204(4) 0.0275(4) 0.0072(3) 0.0124(4) 0.0031(3)
Cl34 0.0397(5) 0.0202(4) 0.0235(4) 0.0014(3) 0.0037(3) 0.0022(3)
N1 0.0226(13) 0.0204(13) 0.0212(14) 0.0021(10) 0.0011(11) -0.0010(10)
N2 0.0226(13) 0.0171(13) 0.0275(15) 0.0012(10) 0.0021(11) 0.0013(11)
N3 0.0218(13) 0.0186(13) 0.0222(14) -0.0012(10) 0.0004(11) -0.0008(10)
N4 0.0196(13) 0.0180(13) 0.0228(14) -0.0010(10) -0.0018(10) 0.0003(10)
N5 0.0226(13) 0.0193(13) 0.0231(14) -0.0002(10) 0.0025(11) 0.0019(10)
N6 0.0208(13) 0.0201(13) 0.0235(14) 0.0003(10) 0.0029(11) 0.0014(11)
C11 0.0309(19) 0.035(2) 0.043(2) -0.0107(15) 0.0002(16) 0.0034(17)
C12 0.0269(17) 0.0230(16) 0.0265(18) -0.0017(13) 0.0078(14) 0.0009(13)
C13 0.0311(18) 0.0268(17) 0.0263(18) -0.0021(14) -0.0046(14) -0.0030(14)
C14 0.036(2) 0.053(3) 0.050(3) -0.0169(18) 0.0004(19) -0.011(2)
C21 0.035(2) 0.049(2) 0.058(3) 0.0062(18) -0.0163(19) 0.005(2)
C22 0.0315(18) 0.0235(17) 0.0313(19) 0.0067(13) 0.0047(15) 0.0017(14)
C23 0.0255(17) 0.0294(18) 0.034(2) -0.0055(14) -0.0036(14) -0.0018(15)
C24 0.041(2) 0.051(3) 0.055(3) 0.0009(19) -0.020(2) 0.004(2)
C31 0.038(2) 0.048(2) 0.038(2) 0.0141(17) 0.0055(17) -0.0007(18)
C32 0.0262(17) 0.0261(17) 0.0252(18) -0.0011(13) 0.0061(14) -0.0044(13)
C33 0.0232(16) 0.0216(16) 0.0305(18) 0.0025(12) -0.0042(14) 0.0029(13)
C34 0.0295(19) 0.038(2) 0.040(2) 0.0097(15) 0.0059(16) 0.0069(17)
C41 0.033(2) 0.047(2) 0.057(3) -0.0060(17) 0.0129(19) 0.004(2)
C42 0.0285(17) 0.0227(16) 0.0304(19) -0.0058(13) 0.0038(14) 0.0041(14)
C43 0.0252(17) 0.0270(17) 0.0241(17) 0.0054(13) 0.0021(13) -0.0028(13)
C44 0.0309(19) 0.036(2) 0.043(2) 0.0006(15) 0.0079(16) -0.0037(17)
C51 0.0267(18) 0.036(2) 0.043(2) 0.0001(15) -0.0014(16) -0.0009(17)
C52 0.0220(16) 0.0248(17) 0.0272(18) -0.0047(12) 0.0029(13) 0.0006(13)
C53 0.0292(18) 0.0242(17) 0.0284(18) 0.0043(13) 0.0028(14) 0.0042(14)
C54 0.0283(19) 0.047(2) 0.033(2) 0.0048(16) -0.0033(16) 0.0059(17)
C61 0.036(2) 0.051(2) 0.057(3) -0.0185(18) -0.0003(19) -0.003(2)
C62 0.0283(18) 0.0282(18) 0.0291(19) -0.0026(14) -0.0022(14) -0.0050(14)
C63 0.0235(17) 0.0276(17) 0.0276(18) -0.0024(13) 0.0072(14) 0.0029(14)
C64 0.0328(19) 0.037(2) 0.040(2) -0.0112(15) -0.0024(16) 0.0079(17)

loop_
_atom_type_symbol
_atom_type_description
_atom_type_scat_dispersion_real
_atom_type_scat_dispersion_imag
_atom_type_scat_source
C C 0.0033 0.0016 'International Tables Vol C Tables 4.2.6.8 and 6.1.1.4'
H H 0.0000 0.0000 'International Tables Vol C Tables 4.2.6.8 and 6.1.1.4'
N N 0.0061 0.0033 'International Tables Vol C Tables 4.2.6.8 and 6.1.1.4'
Cl Cl 0.1484 0.1585 'International Tables Vol C Tables 4.2.6.8 and 6.1.1.4'
Cu Cu 0.3201 1.2651 'International Tables Vol C Tables 4.2.6.8 and 6.1.1.4'

loop_
_geom_angle_atom_site_label_1
_geom_angle_atom_site_label_2
_geom_angle_atom_site_label_3
_geom_angle
_geom_angle_publ_flag
Cl13 Cu1 Cl11 146.02(4) yes
Cl13 Cu1 Cl14 95.57(5) yes
Cl11 Cu1 Cl14 94.24(5) yes
Cl13 Cu1 Cl12 94.18(5) yes
Cl11 Cu1 Cl12 95.64(5) yes
Cl14 Cu1 Cl12 145.95(4) yes
Cl23 Cu2 Cl21 177.81(4) yes
Cl23 Cu2 Cl22 90.77(4) yes
Cl21 Cu2 Cl22 89.25(4) yes
Cl23 Cu2 Cl24 89.24(4) yes
Cl21 Cu2 Cl24 90.72(4) yes
Cl22 Cu2 Cl24 179.32(3) yes
Cl31 Cu3 Cl33 159.70(4) yes
Cl31 Cu3 Cl32 92.64(5) yes
Cl33 Cu3 Cl32 91.02(4) yes
Cl31 Cu3 Cl34 92.80(5) yes
Cl33 Cu3 Cl34 90.17(4) yes
Cl32 Cu3 Cl34 160.99(4) yes
C13 N1 C12 114.3(2) no
C13 N1 H1B 108.7 no
C12 N1 H1B 108.7 no
C13 N1 H1A 108.7 no
C12 N1 H1A 108.7 no
H1B N1 H1A 107.6 no
C22 N2 C23 114.4(2) no
C22 N2 H2A 108.7 no
C23 N2 H2A 108.7 no
C22 N2 H2B 108.7 no
C23 N2 H2B 108.7 no
H2A N2 H2B 107.6 no
C33 N3 C32 114.2(2) no
C33 N3 H3A 108.7 no
C32 N3 H3A 108.7 no
C33 N3 H3B 108.7 no
C32 N3 H3B 108.7 no
H3A N3 H3B 107.6 no
C42 N4 C43 114.5(2) no
C42 N4 H4A 108.6 no
C43 N4 H4A 108.6 no
C42 N4 H4B 108.6 no
C43 N4 H4B 108.6 no
H4A N4 H4B 107.6 no
C53 N5 C52 114.6(2) no
C53 N5 H5A 108.6 no
C52 N5 H5A 108.6 no
C53 N5 H5B 108.6 no
C52 N5 H5B 108.6 no
H5A N5 H5B 107.6 no
C62 N6 C63 113.2(2) no
C62 N6 H6B 108.9 no
C63 N6 H6B 108.9 no
C62 N6 H6A 108.9 no
C63 N6 H6A 108.9 no
H6B N6 H6A 107.8 no
C12 C11 H11A 109.5 no
C12 C11 H11B 109.5 no
H11A C11 H11B 109.5 no
C12 C11 H11C 109.5 no
H11A C11 H11C 109.5 no
H11B C11 H11C 109.5 no
N1 C12 C11 110.4(3) no
N1 C12 H12A 109.6 no
C11 C12 H12A 109.6 no
N1 C12 H12B 109.6 no
C11 C12 H12B 109.6 no
H12A C12 H12B 108.1 no
N1 C13 C14 109.5(3) no
N1 C13 H13A 109.8 no
C14 C13 H13A 109.8 no
N1 C13 H13B 109.8 no
C14 C13 H13B 109.8 no
H13A C13 H13B 108.2 no
C13 C14 H14A 109.5 no
C13 C14 H14B 109.5 no
H14A C14 H14B 109.5 no
C13 C14 H14C 109.5 no
H14A C14 H14C 109.5 no
H14B C14 H14C 109.5 no
C22 C21 H21A 109.5 no
C22 C21 H21B 109.5 no
H21A C21 H21B 109.5 no
C22 C21 H21C 109.5 no
H21A C21 H21C 109.5 no
H21B C21 H21C 109.5 no
N2 C22 C21 111.3(3) no
N2 C22 H22A 109.4 no
C21 C22 H22A 109.4 no
N2 C22 H22B 109.4 no
C21 C22 H22B 109.4 no
H22A C22 H22B 108.0 no
N2 C23 C24 110.9(3) no
N2 C23 H23A 109.5 no
C24 C23 H23A 109.5 no
N2 C23 H23B 109.5 no
C24 C23 H23B 109.5 no
H23A C23 H23B 108.0 no
C23 C24 H24A 109.5 no
C23 C24 H24B 109.5 no
H24A C24 H24B 109.5 no
C23 C24 H24C 109.5 no
H24A C24 H24C 109.5 no
H24B C24 H24C 109.5 no
C32 C31 H31A 109.5 no
C32 C31 H31B 109.5 no
H31A C31 H31B 109.5 no
C32 C31 H31C 109.5 no
H31A C31 H31C 109.5 no
H31B C31 H31C 109.5 no
N3 C32 C31 110.5(3) no
N3 C32 H32A 109.6 no
C31 C32 H32A 109.6 no
N3 C32 H32B 109.6 no
C31 C32 H32B 109.6 no
H32A C32 H32B 108.1 no
N3 C33 C34 110.5(3) no
N3 C33 H33A 109.5 no
C34 C33 H33A 109.5 no
N3 C33 H33B 109.5 no
C34 C33 H33B 109.5 no
H33A C33 H33B 108.1 no
C33 C34 H34A 109.5 no
C33 C34 H34B 109.5 no
H34A C34 H34B 109.5 no
C33 C34 H34C 109.5 no
H34A C34 H34C 109.5 no
H34B C34 H34C 109.5 no
C42 C41 H41A 109.5 no
C42 C41 H41B 109.5 no
H41A C41 H41B 109.5 no
C42 C41 H41C 109.5 no
H41A C41 H41C 109.5 no
H41B C41 H41C 109.5 no
N4 C42 C41 111.4(3) no
N4 C42 H42A 109.4 no
C41 C42 H42A 109.4 no
N4 C42 H42B 109.4 no
C41 C42 H42B 109.4 no
H42A C42 H42B 108.0 no
N4 C43 C44 110.8(3) no
N4 C43 H43A 109.5 no
C44 C43 H43A 109.5 no
N4 C43 H43B 109.5 no
C44 C43 H43B 109.5 no
H43A C43 H43B 108.1 no
C43 C44 H44A 109.5 no
C43 C44 H44B 109.5 no
H44A C44 H44B 109.5 no
C43 C44 H44C 109.5 no
H44A C44 H44C 109.5 no
H44B C44 H44C 109.5 no
C52 C51 H51A 109.5 no
C52 C51 H51B 109.5 no
H51A C51 H51B 109.5 no
C52 C51 H51C 109.5 no
H51A C51 H51C 109.5 no
H51B C51 H51C 109.5 no
N5 C52 C51 110.7(3) no
N5 C52 H52A 109.5 no
C51 C52 H52A 109.5 no
N5 C52 H52B 109.5 no
C51 C52 H52B 109.5 no
H52A C52 H52B 108.1 no
N5 C53 C54 110.3(3) no
N5 C53 H53A 109.6 no
C54 C53 H53A 109.6 no
N5 C53 H53B 109.6 no
C54 C53 H53B 109.6 no
H53A C53 H53B 108.1 no
C53 C54 H54A 109.5 no
C53 C54 H54B 109.5 no
H54A C54 H54B 109.5 no
C53 C54 H54C 109.5 no
H54A C54 H54C 109.5 no
H54B C54 H54C 109.5 no
C62 C61 H61A 109.5 no
C62 C61 H61B 109.5 no
H61A C61 H61B 109.5 no
C62 C61 H61C 109.5 no
H61A C61 H61C 109.5 no
H61B C61 H61C 109.5 no
N6 C62 C61 110.0(3) no
N6 C62 H62A 109.7 no
C61 C62 H62A 109.7 no
N6 C62 H62B 109.7 no
C61 C62 H62B 109.7 no
H62A C62 H62B 108.2 no
N6 C63 C64 110.3(3) no
N6 C63 H63A 109.6 no
C64 C63 H63A 109.6 no
N6 C63 H63B 109.6 no
C64 C63 H63B 109.6 no
H63A C63 H63B 108.1 no
C63 C64 H64A 109.5 no
C63 C64 H64B 109.5 no
H64A C64 H64B 109.5 no
C63 C64 H64C 109.5 no
H64A C64 H64C 109.5 no
H64B C64 H64C 109.5 no

loop_
_geom_bond_atom_site_label_1
_geom_bond_atom_site_label_2
_geom_bond_distance
_geom_bond_publ_flag
Cu1 Cl13 2.2371(12) yes
Cu1 Cl11 2.2410(12) yes
Cu1 Cl14 2.2540(12) yes
Cu1 Cl12 2.2570(13) yes
Cu2 Cl23 2.2550(13) yes
Cu2 Cl21 2.2570(13) yes
Cu2 Cl22 2.2764(13) yes
Cu2 Cl24 2.2775(13) yes
Cu3 Cl31 2.2372(13) yes
Cu3 Cl33 2.2636(13) yes
Cu3 Cl32 2.2683(12) yes
Cu3 Cl34 2.2700(13) yes
N1 C13 1.493(4) no
N1 C12 1.495(4) no
N1 H1B 0.9200 no
N1 H1A 0.9200 no
N2 C22 1.483(4) no
N2 C23 1.494(4) no
N2 H2A 0.9200 no
N2 H2B 0.9200 no
N3 C33 1.485(4) no
N3 C32 1.493(4) no
N3 H3A 0.9200 no
N3 H3B 0.9200 no
N4 C42 1.487(4) no
N4 C43 1.498(4) no
N4 H4A 0.9200 no
N4 H4B 0.9200 no
N5 C53 1.487(4) no
N5 C52 1.490(4) no
N5 H5A 0.9200 no
N5 H5B 0.9200 no
N6 C62 1.490(4) no
N6 C63 1.496(4) no
N6 H6B 0.9200 no
N6 H6A 0.9200 no
C11 C12 1.503(4) no
C11 H11A 0.9800 no
C11 H11B 0.9800 no
C11 H11C 0.9800 no
C12 H12A 0.9900 no
C12 H12B 0.9900 no
C13 C14 1.503(5) no
C13 H13A 0.9900 no
C13 H13B 0.9900 no
C14 H14A 0.9800 no
C14 H14B 0.9800 no
C14 H14C 0.9800 no
C21 C22 1.495(5) no
C21 H21A 0.9800 no
C21 H21B 0.9800 no
C21 H21C 0.9800 no
C22 H22A 0.9900 no
C22 H22B 0.9900 no
C23 C24 1.500(5) no
C23 H23A 0.9900 no
C23 H23B 0.9900 no
C24 H24A 0.9800 no
C24 H24B 0.9800 no
C24 H24C 0.9800 no
C31 C32 1.498(5) no
C31 H31A 0.9800 no
C31 H31B 0.9800 no
C31 H31C 0.9800 no
C32 H32A 0.9900 no
C32 H32B 0.9900 no
C33 C34 1.514(5) no
C33 H33A 0.9900 no
C33 H33B 0.9900 no
C34 H34A 0.9800 no
C34 H34B 0.9800 no
C34 H34C 0.9800 no
C41 C42 1.501(5) no
C41 H41A 0.9800 no
C41 H41B 0.9800 no
C41 H41C 0.9800 no
C42 H42A 0.9900 no
C42 H42B 0.9900 no
C43 C44 1.505(5) no
C43 H43A 0.9900 no
C43 H43B 0.9900 no
C44 H44A 0.9800 no
C44 H44B 0.9800 no
C44 H44C 0.9800 no
C51 C52 1.501(4) no
C51 H51A 0.9800 no
C51 H51B 0.9800 no
C51 H51C 0.9800 no
C52 H52A 0.9900 no
C52 H52B 0.9900 no
C53 C54 1.502(4) no
C53 H53A 0.9900 no
C53 H53B 0.9900 no
C54 H54A 0.9800 no
C54 H54B 0.9800 no
C54 H54C 0.9800 no
C61 C62 1.507(5) no
C61 H61A 0.9800 no
C61 H61B 0.9800 no
C61 H61C 0.9800 no
C62 H62A 0.9900 no
C62 H62B 0.9900 no
C63 C64 1.510(4) no
C63 H63A 0.9900 no
C63 H63B 0.9900 no
C64 H64A 0.9800 no
C64 H64B 0.9800 no
C64 H64C 0.9800 no

loop_
_geom_hbond_atom_site_label_D
_geom_hbond_atom_site_label_H
_geom_hbond_atom_site_label_A
_geom_hbond_site_symmetry_A
_geom_hbond_distance_DH
_geom_hbond_distance_HA
_geom_hbond_distance_DA
_geom_hbond_angle_DHA
_geom_hbond_publ_flag
N1 H1A Cl11 . 0.92 2.31 3.214(3) 165.8 yes
N1 H1B Cl21 . 0.92 2.43 3.298(3) 158.1 yes
N2 H2A Cl12 . 0.92 2.29 3.197(3) 168.4 yes
N3 H3A Cl13 . 0.92 2.31 3.210(3) 166.2 yes
N3 H3B Cl23 1_565 0.92 2.44 3.298(3) 155.2 yes
N4 H4A Cl14 . 0.92 2.30 3.205(3) 168.6 yes
N4 H4B Cl22 3_665 0.92 2.44 3.306(3) 157.8 yes
N5 H5A Cl24 . 0.92 2.45 3.315(3) 156.4 yes
N5 H5B Cl32 . 0.92 2.27 3.190(3) 176.3 yes
N6 H6A Cl31 2 0.92 2.49 3.320(3) 150.6 yes
N6 H6B Cl33 . 0.92 2.28 3.188(3) 171.7 yes

loop_
_geom_torsion_atom_site_label_1
_geom_torsion_atom_site_label_2
_geom_torsion_atom_site_label_3
_geom_torsion_atom_site_label_4
_geom_torsion
_geom_torsion_publ_flag
C13 N1 C12 C11 176.9(3) no
C12 N1 C13 C14 -178.5(3) no
C23 N2 C22 C21 179.2(3) no
C22 N2 C23 C24 177.6(3) no
C33 N3 C32 C31 -179.4(3) no
C32 N3 C33 C34 175.5(3) no
C43 N4 C42 C41 179.1(3) no
C42 N4 C43 C44 -176.1(3) no
C53 N5 C52 C51 178.7(3) no
C52 N5 C53 C54 173.8(3) no
C63 N6 C62 C61 -179.9(3) no
C62 N6 C63 C64 -174.4(3) no
